data_7056770
loop_
_publ_author_name
'Kalaiarasi, G.'
'Rajkumar, S. Rex Jeya'
'Dharani, S.'
'Fronczek, Frank R.'
'Muthukumar Nadar, M. S. A.'
'Prabhakaran, R.'

_publ_section_title
;
 Cyclometallated ruthenium(ii) complexes with 3-acetyl-2[H]-chromene-2-one
 derived CNS chelating ligand systems: synthesis, X-ray characterization
 and biological evaluation
;
_journal_issue 1
_journal_name_full 'New Journal of Chemistry'
_journal_page_first 336
_journal_paper_doi 10.1039/C7NJ02877F
_journal_volume 42
_journal_year 2018
_chemical_formula_moiety 'C55 H43 N3 O3 P2 Ru S'
_chemical_formula_sum 'C55 H43 N3 O3 P2 Ru S'
_chemical_formula_weight 988.99
_space_group_crystal_system monoclinic
_space_group_IT_number 14
_space_group_name_Hall '-P 2ybc'
_space_group_name_H-M_alt 'P 1 21/c 1'
_symmetry_space_group_name_Hall '-P 2ybc'
_symmetry_space_group_name_H-M 'P 1 21/c 1'
_atom_sites_solution_hydrogens mixed
_audit_creation_method SHELXL-2014/7
_audit_update_record
;
2017-11-11 deposited with the CCDC.
2017-11-14 downloaded from the CCDC.
;
_cell_angle_alpha 90
_cell_angle_beta 108.019(4)
_cell_angle_gamma 90
_cell_formula_units_Z 4
_cell_length_a 12.8090(8)
_cell_length_b 34.6852(19)
_cell_length_c 10.9190(5)
_cell_measurement_reflns_used 3180
_cell_measurement_temperature 100.0(5)
_cell_measurement_theta_max 67.26
_cell_measurement_theta_min 3.63
_cell_volume 4613.2(4)
_computing_cell_refinement 'Bruker SAINT'
_computing_data_collection 'Bruker APEX3'
_computing_data_reduction 'Bruker SAINT'
_computing_structure_refinement 'SHELXL-2014/7 (Sheldrick, 2014)'
_computing_structure_solution 'SHELXS-97 (Sheldrick, 2008)'
_diffrn_ambient_temperature 100.0(5)
_diffrn_measured_fraction_theta_full 0.998
_diffrn_measured_fraction_theta_max 0.989
_diffrn_measurement_device_type 'Bruker Kappa APEX-II DUO'
_diffrn_measurement_method '\f and \w scans'
_diffrn_radiation_monochromator 'QUAZAR multilayer optics'
_diffrn_radiation_source 'I\mS microfocus'
_diffrn_radiation_type CuK\a
_diffrn_radiation_wavelength 1.54184
_diffrn_reflns_av_R_equivalents 0.0713
_diffrn_reflns_av_unetI/netI 0.1010
_diffrn_reflns_Laue_measured_fraction_full 0.998
_diffrn_reflns_Laue_measured_fraction_max 0.989
_diffrn_reflns_limit_h_max 15
_diffrn_reflns_limit_h_min -15
_diffrn_reflns_limit_k_max 41
_diffrn_reflns_limit_k_min -41
_diffrn_reflns_limit_l_max 13
_diffrn_reflns_limit_l_min -13
_diffrn_reflns_number 71886
_diffrn_reflns_point_group_measured_fraction_full 0.998
_diffrn_reflns_point_group_measured_fraction_max 0.989
_diffrn_reflns_theta_full 66.500
_diffrn_reflns_theta_max 68.312
_diffrn_reflns_theta_min 2.548
_exptl_absorpt_coefficient_mu 4.217
_exptl_absorpt_correction_T_max 0.959
_exptl_absorpt_correction_T_min 0.527
_exptl_absorpt_correction_type multi-scan
_exptl_absorpt_process_details 'TWINABS (Sheldrick, 2004)'
_exptl_crystal_colour pink
_exptl_crystal_density_diffrn 1.424
_exptl_crystal_description lath
_exptl_crystal_F_000 2032
_exptl_crystal_size_max 0.340
_exptl_crystal_size_mid 0.140
_exptl_crystal_size_min 0.010
_refine_diff_density_max 3.822
_refine_diff_density_min -0.653
_refine_diff_density_rms 0.166
_refine_ls_extinction_method none
_refine_ls_goodness_of_fit_ref 1.024
_refine_ls_hydrogen_treatment mixed
_refine_ls_matrix_type full
_refine_ls_number_parameters 590
_refine_ls_number_reflns 8369
_refine_ls_number_restraints 1
_refine_ls_restrained_S_all 1.024
_refine_ls_R_factor_all 0.1647
_refine_ls_R_factor_gt 0.1113
_refine_ls_shift/su_max 0.000
_refine_ls_shift/su_mean 0.000
_refine_ls_structure_factor_coef Fsqd
_refine_ls_weighting_details 'w=1/[\s^2^(Fo^2^)+(0.1806P)^2^+12.9672P] where P=(Fo^2^+2Fc^2^)/3'
_refine_ls_weighting_scheme calc
_refine_ls_wR_factor_gt 0.2881
_refine_ls_wR_factor_ref 0.3223
_reflns_Friedel_coverage 0.000
_reflns_number_gt 4857
_reflns_number_total 8369
_reflns_threshold_expression 'I > 2\s(I)'
_cod_data_source_file c7nj02877f2.cif
_cod_data_source_block RuHA5
_cod_depositor_comments 'Adding full bibliography for 7056768--7056773.cif.'
_cod_database_code 7056770
_shelx_shelxl_version_number 2014/7
_shelx_space_group_comment
;
The symmetry employed for this shelxl refinement is uniquely defined
by the following loop, which should always be used as a source of
symmetry information in preference to the above space-group names.
They are only intended as comments.
;
_shelx_estimated_absorpt_t_min 0.328
_shelx_estimated_absorpt_t_max 0.959

loop_
_space_group_symop_operation_xyz
'x, y, z'
'-x, y+1/2, -z+1/2'
'-x, -y, -z'
'x, -y-1/2, z-1/2'

loop_
_atom_site_label
_atom_site_type_symbol
_atom_site_fract_x
_atom_site_fract_y
_atom_site_fract_z
_atom_site_U_iso_or_equiv
_atom_site_adp_type
_atom_site_occupancy
_atom_site_site_symmetry_order
_atom_site_calc_flag
_atom_site_refinement_flags_posn
_atom_site_refinement_flags_adp
Ru1 Ru 0.67249(8) 0.38594(2) 0.32936(7) 0.0559(3) Uani 1 1 d . .
S1 S 0.7205(3) 0.37753(8) 0.1324(3) 0.0590(7) Uani 1 1 d . .
P1 P 0.5653(3) 0.32867(8) 0.2869(2) 0.0553(7) Uani 1 1 d . .
P2 P 0.7803(3) 0.44301(8) 0.3682(3) 0.0573(7) Uani 1 1 d . .
O1 O 0.7743(8) 0.3909(2) 0.7944(7) 0.069(2) Uani 1 1 d . .
O2 O 0.9334(10) 0.3689(3) 0.7936(9) 0.088(3) Uani 1 1 d . .
O3 O 0.4683(8) 0.4344(2) 0.2296(7) 0.067(2) Uani 1 1 d . .
N1 N 0.8157(8) 0.3543(2) 0.3986(8) 0.057(2) Uani 1 1 d . .
N2 N 0.8790(9) 0.3406(3) 0.3239(8) 0.064(3) Uani 1 1 d . .
N3 N 0.8970(9) 0.3415(3) 0.1212(9) 0.067(3) Uani 1 1 d D .
H3N H 0.862(9) 0.355(3) 0.054(8) 0.080 Uiso 1 1 d D U
C1 C 0.6913(11) 0.3840(3) 0.5224(10) 0.059(3) Uani 1 1 d . .
C2 C 0.6243(11) 0.4005(3) 0.5974(10) 0.058(3) Uani 1 1 d . .
C3 C 0.5193(12) 0.4117(3) 0.5483(10) 0.066(3) Uani 1 1 d . .
H3 H 0.4858 0.4096 0.4579 0.079 Uiso 1 1 calc R U
C4 C 0.4563(12) 0.4263(3) 0.6212(10) 0.066(3) Uani 1 1 d . .
H4 H 0.3823 0.4340 0.5813 0.079 Uiso 1 1 calc R U
C5 C 0.5040(14) 0.4293(3) 0.7528(12) 0.076(4) Uani 1 1 d . .
H5 H 0.4635 0.4396 0.8049 0.091 Uiso 1 1 calc R U
C6 C 0.6123(13) 0.4171(4) 0.8089(11) 0.072(4) Uani 1 1 d . .
H6 H 0.6457 0.4187 0.8995 0.087 Uiso 1 1 calc R U
C7 C 0.6697(11) 0.4028(3) 0.7325(10) 0.060(3) Uani 1 1 d . .
C8 C 0.8384(14) 0.3750(3) 0.7299(12) 0.071(4) Uani 1 1 d . .
C9 C 0.7917(11) 0.3677(3) 0.5951(10) 0.061(3) Uani 1 1 d . .
C10 C 0.8535(11) 0.3482(3) 0.5214(10) 0.062(3) Uani 1 1 d . .
C11 C 0.9519(11) 0.3228(4) 0.5795(11) 0.071(3) Uani 1 1 d . .
H11A H 0.9401 0.2977 0.5362 0.107 Uiso 1 1 calc R U
H11B H 0.9620 0.3192 0.6715 0.107 Uiso 1 1 calc R U
H11C H 1.0175 0.3349 0.5685 0.107 Uiso 1 1 calc R U
C12 C 0.8397(11) 0.3513(3) 0.2038(10) 0.066(3) Uani 1 1 d . .
C13 C 0.9848(11) 0.3154(4) 0.1377(10) 0.065(3) Uani 1 1 d . .
C14 C 1.0108(11) 0.2861(4) 0.2276(11) 0.069(3) Uani 1 1 d . .
H14 H 0.9713 0.2835 0.2879 0.083 Uiso 1 1 calc R U
C15 C 1.0946(12) 0.2604(4) 0.2301(12) 0.077(4) Uani 1 1 d . .
H15 H 1.1108 0.2398 0.2905 0.092 Uiso 1 1 calc R U
C16 C 1.1547(11) 0.2644(4) 0.1453(12) 0.075(4) Uani 1 1 d . .
H16 H 1.2118 0.2468 0.1471 0.090 Uiso 1 1 calc R U
C17 C 1.1310(11) 0.2942(4) 0.0587(12) 0.081(4) Uani 1 1 d . .
H17 H 1.1742 0.2975 0.0026 0.097 Uiso 1 1 calc R U
C18 C 1.0453(10) 0.3199(4) 0.0508(11) 0.072(3) Uani 1 1 d . .
H18 H 1.0281 0.3399 -0.0118 0.086 Uiso 1 1 calc R U
C19 C 0.5457(11) 0.4160(3) 0.2710(10) 0.058(3) Uani 1 1 d . .
C20 C 0.4667(10) 0.3266(3) 0.3779(10) 0.056(3) Uani 1 1 d . .
C21 C 0.5061(10) 0.3199(3) 0.5115(10) 0.057(3) Uani 1 1 d . .
H21 H 0.5817 0.3148 0.5532 0.068 Uiso 1 1 calc R U
C22 C 0.4306(11) 0.3208(3) 0.5819(10) 0.058(3) Uani 1 1 d . .
H22 H 0.4568 0.3184 0.6730 0.070 Uiso 1 1 calc R U
C23 C 0.3207(11) 0.3251(3) 0.5223(11) 0.063(3) Uani 1 1 d . .
H23 H 0.2705 0.3236 0.5705 0.076 Uiso 1 1 calc R U
C24 C 0.2827(10) 0.3316(3) 0.3884(11) 0.061(3) Uani 1 1 d . .
H24 H 0.2068 0.3357 0.3458 0.074 Uiso 1 1 calc R U
C25 C 0.3555(11) 0.3319(3) 0.3208(10) 0.058(3) Uani 1 1 d . .
H25 H 0.3288 0.3361 0.2304 0.069 Uiso 1 1 calc R U
C26 C 0.4756(10) 0.3221(3) 0.1197(10) 0.055(3) Uani 1 1 d . .
C27 C 0.4352(10) 0.2853(3) 0.0792(10) 0.062(3) Uani 1 1 d . .
H27 H 0.4556 0.2642 0.1371 0.074 Uiso 1 1 calc R U
C28 C 0.3654(10) 0.2793(4) -0.0453(10) 0.063(3) Uani 1 1 d . .
H28 H 0.3362 0.2544 -0.0722 0.075 Uiso 1 1 calc R U
C29 C 0.3394(12) 0.3104(4) -0.1289(11) 0.073(4) Uani 1 1 d . .
H29 H 0.2912 0.3066 -0.2138 0.088 Uiso 1 1 calc R U
C30 C 0.3819(12) 0.3467(3) -0.0919(10) 0.069(3) Uani 1 1 d . .
H30 H 0.3646 0.3675 -0.1514 0.082 Uiso 1 1 calc R U
C31 C 0.4496(11) 0.3525(3) 0.0324(10) 0.065(3) Uani 1 1 d . .
H31 H 0.4787 0.3774 0.0585 0.078 Uiso 1 1 calc R U
C32 C 0.6373(10) 0.2817(3) 0.3146(10) 0.060(3) Uani 1 1 d . .
C33 C 0.6152(12) 0.2530(3) 0.3941(11) 0.070(4) Uani 1 1 d . .
H33 H 0.5669 0.2579 0.4430 0.084 Uiso 1 1 calc R U
C34 C 0.6650(13) 0.2176(4) 0.3997(11) 0.080(4) Uani 1 1 d . .
H34 H 0.6496 0.1980 0.4524 0.097 Uiso 1 1 calc R U
C35 C 0.7362(12) 0.2098(4) 0.3317(11) 0.076(4) Uani 1 1 d . .
H35 H 0.7718 0.1854 0.3397 0.092 Uiso 1 1 calc R U
C36 C 0.7557(13) 0.2378(4) 0.2509(13) 0.083(4) Uani 1 1 d . .
H36 H 0.8037 0.2326 0.2018 0.100 Uiso 1 1 calc R U
C37 C 0.7045(11) 0.2735(3) 0.2422(11) 0.065(3) Uani 1 1 d . .
H37 H 0.7165 0.2925 0.1851 0.078 Uiso 1 1 calc R U
C38 C 0.7434(10) 0.4825(3) 0.2499(10) 0.059(3) Uani 1 1 d . .
C39 C 0.6674(10) 0.4779(3) 0.1283(10) 0.061(3) Uani 1 1 d . .
H39 H 0.6286 0.4543 0.1055 0.073 Uiso 1 1 calc R U
C40 C 0.6485(11) 0.5078(3) 0.0412(11) 0.067(3) Uani 1 1 d . .
H40 H 0.5958 0.5046 -0.0412 0.081 Uiso 1 1 calc R U
C41 C 0.7051(12) 0.5424(4) 0.0716(11) 0.071(3) Uani 1 1 d . .
H41 H 0.6912 0.5628 0.0109 0.085 Uiso 1 1 calc R U
C42 C 0.7807(13) 0.5464(4) 0.1893(11) 0.077(4) Uani 1 1 d . .
H42 H 0.8199 0.5700 0.2098 0.092 Uiso 1 1 calc R U
C43 C 0.8029(12) 0.5170(3) 0.2819(11) 0.072(3) Uani 1 1 d . .
H43 H 0.8565 0.5203 0.3637 0.086 Uiso 1 1 calc R U
C44 C 0.7792(11) 0.4691(3) 0.5151(10) 0.062(3) Uani 1 1 d . .
C45 C 0.8588(11) 0.4683(3) 0.6313(10) 0.066(3) Uani 1 1 d . .
H45 H 0.9280 0.4570 0.6384 0.079 Uiso 1 1 calc R U
C46 C 0.8397(14) 0.4840(4) 0.7404(12) 0.079(4) Uani 1 1 d . .
H46 H 0.8957 0.4829 0.8212 0.094 Uiso 1 1 calc R U
C47 C 0.7426(13) 0.5005(4) 0.7318(11) 0.073(4) Uani 1 1 d . .
H47 H 0.7302 0.5111 0.8064 0.088 Uiso 1 1 calc R U
C48 C 0.6631(12) 0.5020(3) 0.6176(11) 0.070(3) Uani 1 1 d . .
H48 H 0.5956 0.5144 0.6113 0.084 Uiso 1 1 calc R U
C49 C 0.6788(11) 0.4854(3) 0.5082(11) 0.067(3) Uani 1 1 d . .
H49 H 0.6207 0.4853 0.4291 0.080 Uiso 1 1 calc R U
C50 C 0.9226(12) 0.4341(3) 0.3749(12) 0.069(3) Uani 1 1 d . .
C51 C 1.0005(13) 0.4178(4) 0.4766(14) 0.082(4) Uani 1 1 d . .
H51 H 0.9818 0.4122 0.5523 0.098 Uiso 1 1 calc R U
C52 C 1.1067(13) 0.4090(4) 0.4749(14) 0.080(4) Uani 1 1 d . .
H52 H 1.1607 0.3999 0.5503 0.096 Uiso 1 1 calc R U
C53 C 1.1322(14) 0.4139(4) 0.3584(18) 0.094(5) Uani 1 1 d . .
H53 H 1.2017 0.4065 0.3518 0.112 Uiso 1 1 calc R U
C54 C 1.0538(14) 0.4295(4) 0.2562(15) 0.083(4) Uani 1 1 d . .
H54 H 1.0703 0.4334 0.1781 0.100 Uiso 1 1 calc R U
C55 C 0.9512(11) 0.4398(3) 0.2617(12) 0.066(3) Uani 1 1 d . .
H55 H 0.8993 0.4509 0.1882 0.080 Uiso 1 1 calc R U

loop_
_atom_site_aniso_label
_atom_site_aniso_U_11
_atom_site_aniso_U_22
_atom_site_aniso_U_33
_atom_site_aniso_U_23
_atom_site_aniso_U_13
_atom_site_aniso_U_12
Ru1 0.0932(7) 0.0415(5) 0.0410(5) 0.0001(3) 0.0326(4) 0.0006(4)
S1 0.091(2) 0.0486(15) 0.0461(14) 0.0023(11) 0.0334(14) 0.0034(13)
P1 0.089(2) 0.0438(15) 0.0415(14) -0.0005(11) 0.0323(13) 0.0006(14)
P2 0.086(2) 0.0476(16) 0.0448(14) 0.0007(11) 0.0299(14) 0.0027(14)
O1 0.113(7) 0.065(5) 0.033(4) 0.000(3) 0.030(4) 0.006(5)
O2 0.126(9) 0.081(7) 0.060(5) 0.001(5) 0.030(6) 0.019(6)
O3 0.099(7) 0.063(5) 0.050(4) 0.002(4) 0.037(4) 0.011(5)
N1 0.080(6) 0.042(5) 0.053(5) 0.008(4) 0.024(4) 0.012(4)
N2 0.105(8) 0.048(5) 0.049(5) -0.004(4) 0.040(5) 0.000(5)
N3 0.101(8) 0.058(6) 0.047(5) 0.002(4) 0.033(5) 0.009(6)
C1 0.102(9) 0.046(6) 0.036(5) -0.007(4) 0.035(6) -0.014(6)
C2 0.088(9) 0.043(6) 0.050(6) 0.002(5) 0.033(6) 0.002(6)
C3 0.111(11) 0.054(7) 0.038(6) -0.008(5) 0.030(6) -0.011(7)
C4 0.111(10) 0.050(7) 0.050(6) -0.004(5) 0.044(6) -0.001(6)
C5 0.140(13) 0.052(7) 0.062(7) -0.013(6) 0.067(8) -0.015(8)
C6 0.118(11) 0.061(8) 0.044(6) -0.002(5) 0.036(7) -0.004(8)
C7 0.101(10) 0.040(6) 0.044(6) -0.003(4) 0.032(6) -0.004(6)
C8 0.125(12) 0.047(7) 0.047(6) 0.003(5) 0.037(7) 0.004(7)
C9 0.093(9) 0.051(6) 0.040(6) 0.002(5) 0.020(6) 0.003(6)
C10 0.094(9) 0.053(7) 0.043(6) 0.002(5) 0.026(6) 0.004(6)
C11 0.103(10) 0.069(8) 0.047(6) 0.008(5) 0.031(6) 0.019(7)
C12 0.104(10) 0.053(7) 0.050(6) 0.003(5) 0.039(6) 0.002(6)
C13 0.097(9) 0.069(8) 0.037(6) -0.001(5) 0.030(6) 0.001(7)
C14 0.095(9) 0.058(7) 0.063(7) -0.011(6) 0.037(7) -0.005(7)
C15 0.110(11) 0.061(8) 0.068(8) 0.002(6) 0.039(8) -0.007(7)
C16 0.093(10) 0.077(9) 0.056(7) -0.004(6) 0.025(6) 0.023(7)
C17 0.089(10) 0.109(12) 0.056(7) 0.012(7) 0.039(7) 0.010(8)
C18 0.078(8) 0.088(9) 0.058(7) 0.015(6) 0.033(6) 0.023(7)
C19 0.089(9) 0.053(7) 0.038(6) -0.001(5) 0.026(6) -0.008(6)
C20 0.086(9) 0.051(6) 0.047(6) -0.004(5) 0.045(6) 0.002(6)
C21 0.080(8) 0.051(6) 0.042(5) 0.004(4) 0.024(5) 0.001(5)
C22 0.098(9) 0.049(6) 0.043(6) 0.002(4) 0.042(6) 0.006(6)
C23 0.091(9) 0.057(7) 0.057(7) 0.003(5) 0.044(7) 0.008(6)
C24 0.079(8) 0.060(7) 0.055(6) -0.008(5) 0.035(6) 0.000(6)
C25 0.095(9) 0.048(6) 0.043(5) -0.001(4) 0.039(6) -0.005(6)
C26 0.079(8) 0.049(6) 0.050(6) 0.002(5) 0.039(5) 0.003(5)
C27 0.091(9) 0.057(7) 0.046(6) 0.003(5) 0.036(6) 0.007(6)
C28 0.082(8) 0.065(7) 0.049(6) -0.013(5) 0.031(6) -0.011(6)
C29 0.114(11) 0.071(8) 0.038(6) -0.005(5) 0.030(6) -0.011(7)
C30 0.126(11) 0.048(7) 0.045(6) 0.008(5) 0.045(7) -0.001(7)
C31 0.103(9) 0.056(7) 0.053(7) -0.006(5) 0.048(6) -0.002(6)
C32 0.092(9) 0.041(6) 0.056(6) -0.009(5) 0.035(6) -0.003(5)
C33 0.126(11) 0.044(6) 0.052(6) 0.008(5) 0.046(7) 0.012(7)
C34 0.140(13) 0.056(8) 0.055(7) 0.014(6) 0.045(8) 0.021(8)
C35 0.118(11) 0.052(7) 0.057(7) -0.002(5) 0.025(7) 0.018(7)
C36 0.121(12) 0.059(8) 0.080(9) -0.016(7) 0.047(8) 0.005(8)
C37 0.105(10) 0.045(6) 0.057(7) -0.013(5) 0.041(6) -0.011(6)
C38 0.091(8) 0.054(7) 0.046(6) 0.001(5) 0.041(6) -0.001(6)
C39 0.095(9) 0.050(6) 0.049(6) -0.009(5) 0.039(6) -0.012(6)
C40 0.108(10) 0.054(7) 0.051(6) -0.007(5) 0.041(6) 0.003(7)
C41 0.119(11) 0.060(8) 0.049(7) 0.006(5) 0.048(7) 0.004(7)
C42 0.131(12) 0.059(7) 0.054(7) 0.013(6) 0.049(8) 0.002(7)
C43 0.123(11) 0.046(7) 0.054(7) -0.001(5) 0.039(7) -0.006(7)
C44 0.103(10) 0.050(6) 0.037(6) 0.003(4) 0.028(6) 0.002(6)
C45 0.104(10) 0.054(7) 0.049(6) -0.001(5) 0.036(6) 0.005(6)
C46 0.125(12) 0.067(8) 0.048(7) 0.000(6) 0.032(7) -0.006(8)
C47 0.119(11) 0.065(8) 0.050(7) -0.011(6) 0.047(7) -0.013(8)
C48 0.116(10) 0.052(7) 0.053(7) -0.005(5) 0.041(7) -0.002(7)
C49 0.097(10) 0.053(7) 0.055(7) 0.004(5) 0.031(6) 0.000(6)
C50 0.114(10) 0.042(6) 0.058(7) -0.002(5) 0.036(7) 0.000(6)
C51 0.117(12) 0.050(7) 0.086(10) -0.011(6) 0.042(9) -0.006(8)
C52 0.105(11) 0.050(8) 0.087(10) -0.010(6) 0.032(8) -0.006(7)
C53 0.111(12) 0.049(8) 0.128(14) -0.008(8) 0.047(11) 0.001(8)
C54 0.116(12) 0.057(8) 0.091(10) 0.006(7) 0.054(9) -0.004(8)
C55 0.092(9) 0.048(7) 0.067(7) 0.007(5) 0.035(7) 0.003(6)

loop_
_atom_type_symbol
_atom_type_description
_atom_type_scat_dispersion_real
_atom_type_scat_dispersion_imag
_atom_type_scat_source
C C 0.0181 0.0091 'International Tables Vol C Tables 4.2.6.8 and 6.1.1.4'
H H 0.0000 0.0000 'International Tables Vol C Tables 4.2.6.8 and 6.1.1.4'
N N 0.0311 0.0180 'International Tables Vol C Tables 4.2.6.8 and 6.1.1.4'
O O 0.0492 0.0322 'International Tables Vol C Tables 4.2.6.8 and 6.1.1.4'
P P 0.2955 0.4335 'International Tables Vol C Tables 4.2.6.8 and 6.1.1.4'
S S 0.3331 0.5567 'International Tables Vol C Tables 4.2.6.8 and 6.1.1.4'
Ru Ru 0.0552 3.2960 'International Tables Vol C Tables 4.2.6.8 and 6.1.1.4'

loop_
_geom_angle_atom_site_label_1
_geom_angle_atom_site_label_2
_geom_angle_atom_site_label_3
_geom_angle
C19 Ru1 C1 100.5(5)
C19 Ru1 N1 177.9(4)
C1 Ru1 N1 78.3(4)
C19 Ru1 P2 89.6(4)
C1 Ru1 P2 88.1(3)
N1 Ru1 P2 88.6(3)
C19 Ru1 P1 90.6(4)
C1 Ru1 P1 92.9(3)
N1 Ru1 P1 91.2(3)
P2 Ru1 P1 178.99(9)
C19 Ru1 S1 101.3(3)
C1 Ru1 S1 157.8(4)
N1 Ru1 S1 79.7(2)
P2 Ru1 S1 88.06(10)
P1 Ru1 S1 90.93(9)
C12 S1 Ru1 95.3(4)
C20 P1 C26 102.1(5)
C20 P1 C32 105.6(5)
C26 P1 C32 100.3(5)
C20 P1 Ru1 112.4(4)
C26 P1 Ru1 116.2(3)
C32 P1 Ru1 118.3(4)
C50 P2 C38 100.9(5)
C50 P2 C44 108.9(6)
C38 P2 C44 100.1(5)
C50 P2 Ru1 112.6(4)
C38 P2 Ru1 119.0(4)
C44 P2 Ru1 113.8(4)
C8 O1 C7 121.7(9)
C10 N1 N2 116.7(10)
C10 N1 Ru1 118.1(8)
N2 N1 Ru1 125.1(7)
C12 N2 N1 112.1(10)
C12 N3 C13 130.0(10)
C12 N3 H3N 100(9)
C13 N3 H3N 130(9)
C9 C1 C2 115.6(9)
C9 C1 Ru1 113.0(8)
C2 C1 Ru1 131.0(9)
C3 C2 C7 116.0(10)
C3 C2 C1 125.1(10)
C7 C2 C1 118.8(12)
C2 C3 C4 124.4(11)
C2 C3 H3 117.8
C4 C3 H3 117.8
C5 C4 C3 118.3(13)
C5 C4 H4 120.9
C3 C4 H4 120.9
C4 C5 C6 119.5(11)
C4 C5 H5 120.2
C6 C5 H5 120.2
C7 C6 C5 119.5(11)
C7 C6 H6 120.3
C5 C6 H6 120.3
O1 C7 C6 116.0(10)
O1 C7 C2 121.7(10)
C6 C7 C2 122.3(13)
O2 C8 O1 115.7(11)
O2 C8 C9 125.6(13)
O1 C8 C9 118.7(14)
C1 C9 C8 121.9(11)
C1 C9 C10 115.7(9)
C8 C9 C10 121.6(12)
N1 C10 C9 113.7(11)
N1 C10 C11 121.9(10)
C9 C10 C11 124.4(10)
C10 C11 H11A 109.5
C10 C11 H11B 109.5
H11A C11 H11B 109.5
C10 C11 H11C 109.5
H11A C11 H11C 109.5
H11B C11 H11C 109.5
N2 C12 N3 118.2(11)
N2 C12 S1 127.7(9)
N3 C12 S1 114.1(8)
C14 C13 C18 119.9(12)
C14 C13 N3 124.8(11)
C18 C13 N3 115.2(10)
C13 C14 C15 120.1(12)
C13 C14 H14 119.9
C15 C14 H14 119.9
C16 C15 C14 120.6(13)
C16 C15 H15 119.7
C14 C15 H15 119.7
C17 C16 C15 119.3(12)
C17 C16 H16 120.4
C15 C16 H16 120.4
C16 C17 C18 121.7(11)
C16 C17 H17 119.1
C18 C17 H17 119.1
C17 C18 C13 118.4(12)
C17 C18 H18 120.8
C13 C18 H18 120.8
O3 C19 Ru1 176.8(9)
C25 C20 C21 118.7(9)
C25 C20 P1 122.5(8)
C21 C20 P1 118.8(9)
C20 C21 C22 118.3(11)
C20 C21 H21 120.8
C22 C21 H21 120.8
C23 C22 C21 121.6(10)
C23 C22 H22 119.2
C21 C22 H22 119.2
C22 C23 C24 119.1(10)
C22 C23 H23 120.4
C24 C23 H23 120.4
C25 C24 C23 119.4(12)
C25 C24 H24 120.3
C23 C24 H24 120.3
C24 C25 C20 122.7(10)
C24 C25 H25 118.7
C20 C25 H25 118.7
C31 C26 C27 119.3(11)
C31 C26 P1 121.9(9)
C27 C26 P1 118.9(8)
C28 C27 C26 120.6(11)
C28 C27 H27 119.7
C26 C27 H27 119.7
C29 C28 C27 118.6(11)
C29 C28 H28 120.7
C27 C28 H28 120.7
C30 C29 C28 121.5(11)
C30 C29 H29 119.2
C28 C29 H29 119.2
C31 C30 C29 119.4(11)
C31 C30 H30 120.3
C29 C30 H30 120.3
C30 C31 C26 120.6(11)
C30 C31 H31 119.7
C26 C31 H31 119.7
C37 C32 C33 119.5(11)
C37 C32 P1 117.4(9)
C33 C32 P1 122.6(9)
C34 C33 C32 118.8(11)
C34 C33 H33 120.6
C32 C33 H33 120.6
C35 C34 C33 122.0(12)
C35 C34 H34 119.0
C33 C34 H34 119.0
C34 C35 C36 119.2(12)
C34 C35 H35 120.4
C36 C35 H35 120.4
C35 C36 C37 119.7(12)
C35 C36 H36 120.2
C37 C36 H36 120.2
C32 C37 C36 120.9(11)
C32 C37 H37 119.6
C36 C37 H37 119.6
C39 C38 C43 120.0(10)
C39 C38 P2 122.5(9)
C43 C38 P2 117.2(9)
C40 C39 C38 119.7(11)
C40 C39 H39 120.1
C38 C39 H39 120.1
C39 C40 C41 121.2(12)
C39 C40 H40 119.4
C41 C40 H40 119.4
C42 C41 C40 118.9(11)
C42 C41 H41 120.6
C40 C41 H41 120.6
C41 C42 C43 122.2(13)
C41 C42 H42 118.9
C43 C42 H42 118.9
C38 C43 C42 117.9(12)
C38 C43 H43 121.1
C42 C43 H43 121.1
C45 C44 C49 118.4(10)
C45 C44 P2 126.5(10)
C49 C44 P2 114.2(9)
C44 C45 C46 120.5(13)
C44 C45 H45 119.7
C46 C45 H45 119.7
C47 C46 C45 120.5(13)
C47 C46 H46 119.7
C45 C46 H46 119.7
C48 C47 C46 119.9(11)
C48 C47 H47 120.1
C46 C47 H47 120.1
C47 C48 C49 120.7(13)
C47 C48 H48 119.7
C49 C48 H48 119.7
C44 C49 C48 119.9(12)
C44 C49 H49 120.0
C48 C49 H49 120.0
C51 C50 C55 116.7(13)
C51 C50 P2 124.9(10)
C55 C50 P2 117.9(10)
C50 C51 C52 123.3(14)
C50 C51 H51 118.4
C52 C51 H51 118.4
C51 C52 C53 118.7(15)
C51 C52 H52 120.7
C53 C52 H52 120.7
C54 C53 C52 117.9(15)
C54 C53 H53 121.1
C52 C53 H53 121.1
C53 C54 C55 122.5(14)
C53 C54 H54 118.7
C55 C54 H54 118.7
C54 C55 C50 120.8(13)
C54 C55 H55 119.6
C50 C55 H55 119.6

loop_
_geom_bond_atom_site_label_1
_geom_bond_atom_site_label_2
_geom_bond_distance
Ru1 C19 1.867(14)
Ru1 C1 2.047(9)
Ru1 N1 2.070(9)
Ru1 P2 2.375(3)
Ru1 P1 2.378(3)
Ru1 S1 2.431(3)
S1 C12 1.740(13)
P1 C20 1.834(10)
P1 C26 1.847(12)
P1 C32 1.849(12)
P2 C50 1.829(15)
P2 C38 1.841(11)
P2 C44 1.845(11)
O1 C8 1.354(16)
O1 C7 1.364(15)
O2 C8 1.218(16)
O3 C19 1.150(14)
N1 C10 1.295(13)
N1 N2 1.399(12)
N2 C12 1.304(14)
N3 C12 1.371(15)
N3 C13 1.411(16)
N3 H3N 0.87(2)
C1 C9 1.404(17)
C1 C2 1.473(15)
C2 C3 1.343(17)
C2 C7 1.410(15)
C3 C4 1.392(16)
C3 H3 0.9500
C4 C5 1.381(17)
C4 H4 0.9500
C5 C6 1.398(19)
C5 H5 0.9500
C6 C7 1.365(17)
C6 H6 0.9500
C8 C9 1.431(16)
C9 C10 1.458(16)
C10 C11 1.507(17)
C11 H11A 0.9800
C11 H11B 0.9800
C11 H11C 0.9800
C13 C14 1.379(17)
C13 C18 1.407(15)
C14 C15 1.390(19)
C14 H14 0.9500
C15 C16 1.381(18)
C15 H15 0.9500
C16 C17 1.370(18)
C16 H16 0.9500
C17 C18 1.395(18)
C17 H17 0.9500
C18 H18 0.9500
C20 C25 1.379(16)
C20 C21 1.407(14)
C21 C22 1.410(15)
C21 H21 0.9500
C22 C23 1.363(17)
C22 H22 0.9500
C23 C24 1.410(16)
C23 H23 0.9500
C24 C25 1.356(15)
C24 H24 0.9500
C25 H25 0.9500
C26 C31 1.390(15)
C26 C27 1.396(16)
C27 C28 1.392(16)
C27 H27 0.9500
C28 C29 1.385(17)
C28 H28 0.9500
C29 C30 1.382(17)
C29 H29 0.9500
C30 C31 1.380(16)
C30 H30 0.9500
C31 H31 0.9500
C32 C37 1.367(15)
C32 C33 1.407(15)
C33 C34 1.377(16)
C33 H33 0.9500
C34 C35 1.370(18)
C34 H34 0.9500
C35 C36 1.386(18)
C35 H35 0.9500
C36 C37 1.392(18)
C36 H36 0.9500
C37 H37 0.9500
C38 C39 1.391(16)
C38 C43 1.403(17)
C39 C40 1.375(16)
C39 H39 0.9500
C40 C41 1.388(17)
C40 H40 0.9500
C41 C42 1.356(18)
C41 H41 0.9500
C42 C43 1.404(16)
C42 H42 0.9500
C43 H43 0.9500
C44 C45 1.361(17)
C44 C49 1.384(17)
C45 C46 1.397(17)
C45 H45 0.9500
C46 C47 1.346(19)
C46 H46 0.9500
C47 C48 1.345(18)
C47 H47 0.9500
C48 C49 1.395(16)
C48 H48 0.9500
C49 H49 0.9500
C50 C51 1.365(19)
C50 C55 1.407(16)
C51 C52 1.40(2)
C51 H51 0.9500
C52 C53 1.42(2)
C52 H52 0.9500
C53 C54 1.36(2)
C53 H53 0.9500
C54 C55 1.382(19)
C54 H54 0.9500
C55 H55 0.9500

loop_
_geom_torsion_atom_site_label_1
_geom_torsion_atom_site_label_2
_geom_torsion_atom_site_label_3
_geom_torsion_atom_site_label_4
_geom_torsion
C10 N1 N2 C12 -173.9(10)
Ru1 N1 N2 C12 2.3(13)
C9 C1 C2 C3 -168.6(11)
Ru1 C1 C2 C3 19.3(17)
C9 C1 C2 C7 7.3(15)
Ru1 C1 C2 C7 -164.8(8)
C7 C2 C3 C4 2.3(17)
C1 C2 C3 C4 178.3(11)
C2 C3 C4 C5 -0.4(18)
C3 C4 C5 C6 -1.2(17)
C4 C5 C6 C7 0.8(18)
C8 O1 C7 C6 177.7(11)
C8 O1 C7 C2 -2.6(16)
C5 C6 C7 O1 -179.1(10)
C5 C6 C7 C2 1.2(18)
C3 C2 C7 O1 177.6(10)
C1 C2 C7 O1 1.3(16)
C3 C2 C7 C6 -2.6(17)
C1 C2 C7 C6 -178.9(11)
C7 O1 C8 O2 173.3(11)
C7 O1 C8 C9 -5.1(16)
C2 C1 C9 C8 -15.2(16)
Ru1 C1 C9 C8 158.3(9)
C2 C1 C9 C10 174.5(10)
Ru1 C1 C9 C10 -11.9(13)
O2 C8 C9 C1 -163.7(12)
O1 C8 C9 C1 14.5(17)
O2 C8 C9 C10 6(2)
O1 C8 C9 C10 -175.8(11)
N2 N1 C10 C9 172.0(10)
Ru1 N1 C10 C9 -4.5(14)
N2 N1 C10 C11 -8.6(17)
Ru1 N1 C10 C11 174.9(9)
C1 C9 C10 N1 10.8(16)
C8 C9 C10 N1 -159.4(11)
C1 C9 C10 C11 -168.5(12)
C8 C9 C10 C11 21.2(19)
N1 N2 C12 N3 176.8(10)
N1 N2 C12 S1 -2.8(16)
C13 N3 C12 N2 12(2)
C13 N3 C12 S1 -167.9(11)
Ru1 S1 C12 N2 1.9(12)
Ru1 S1 C12 N3 -177.8(9)
C12 N3 C13 C14 20(2)
C12 N3 C13 C18 -162.6(13)
C18 C13 C14 C15 -2(2)
N3 C13 C14 C15 175.7(12)
C13 C14 C15 C16 2(2)
C14 C15 C16 C17 0(2)
C15 C16 C17 C18 -2(2)
C16 C17 C18 C13 2(2)
C14 C13 C18 C17 0(2)
N3 C13 C18 C17 -177.9(12)
C26 P1 C20 C25 -18.4(10)
C32 P1 C20 C25 -122.9(9)
Ru1 P1 C20 C25 106.7(9)
C26 P1 C20 C21 162.6(8)
C32 P1 C20 C21 58.1(10)
Ru1 P1 C20 C21 -72.3(9)
C25 C20 C21 C22 -3.1(15)
P1 C20 C21 C22 176.0(8)
C20 C21 C22 C23 5.1(16)
C21 C22 C23 C24 -4.8(17)
C22 C23 C24 C25 2.6(17)
C23 C24 C25 C20 -0.7(17)
C21 C20 C25 C24 1.0(16)
P1 C20 C25 C24 -178.0(9)
C20 P1 C26 C31 106.2(9)
C32 P1 C26 C31 -145.2(9)
Ru1 P1 C26 C31 -16.4(10)
C20 P1 C26 C27 -75.5(9)
C32 P1 C26 C27 33.1(10)
Ru1 P1 C26 C27 161.9(7)
C31 C26 C27 C28 -3.1(16)
P1 C26 C27 C28 178.5(8)
C26 C27 C28 C29 1.8(17)
C27 C28 C29 C30 0.6(19)
C28 C29 C30 C31 -2(2)
C29 C30 C31 C26 0.3(18)
C27 C26 C31 C30 2.0(17)
P1 C26 C31 C30 -179.7(9)
C20 P1 C32 C37 170.7(9)
C26 P1 C32 C37 64.9(10)
Ru1 P1 C32 C37 -62.5(10)
C20 P1 C32 C33 -1.4(12)
C26 P1 C32 C33 -107.1(11)
Ru1 P1 C32 C33 125.5(10)
C37 C32 C33 C34 2(2)
P1 C32 C33 C34 173.9(10)
C32 C33 C34 C35 1(2)
C33 C34 C35 C36 -2(2)
C34 C35 C36 C37 1(2)
C33 C32 C37 C36 -3.2(19)
P1 C32 C37 C36 -175.6(10)
C35 C36 C37 C32 2(2)
C50 P2 C38 C39 112.2(10)
C44 P2 C38 C39 -136.2(10)
Ru1 P2 C38 C39 -11.5(11)
C50 P2 C38 C43 -61.9(10)
C44 P2 C38 C43 49.7(10)
Ru1 P2 C38 C43 174.4(8)
C43 C38 C39 C40 -1.9(17)
P2 C38 C39 C40 -175.8(9)
C38 C39 C40 C41 0.8(18)
C39 C40 C41 C42 0.4(18)
C40 C41 C42 C43 -1(2)
C39 C38 C43 C42 1.7(18)
P2 C38 C43 C42 175.9(9)
C41 C42 C43 C38 0(2)
C50 P2 C44 C45 -25.9(12)
C38 P2 C44 C45 -131.2(11)
Ru1 P2 C44 C45 100.6(11)
C50 P2 C44 C49 165.6(9)
C38 P2 C44 C49 60.3(10)
Ru1 P2 C44 C49 -67.9(9)
C49 C44 C45 C46 -0.8(18)
P2 C44 C45 C46 -168.8(10)
C44 C45 C46 C47 -0.8(19)
C45 C46 C47 C48 0(2)
C46 C47 C48 C49 2.1(19)
C45 C44 C49 C48 2.9(17)
P2 C44 C49 C48 172.4(9)
C47 C48 C49 C44 -3.6(18)
C38 P2 C50 C51 155.8(11)
C44 P2 C50 C51 51.1(12)
Ru1 P2 C50 C51 -76.2(11)
C38 P2 C50 C55 -32.8(10)
C44 P2 C50 C55 -137.6(9)
Ru1 P2 C50 C55 95.2(9)
C55 C50 C51 C52 3.9(19)
P2 C50 C51 C52 175.4(10)
C50 C51 C52 C53 -6(2)
C51 C52 C53 C54 4(2)
C52 C53 C54 C55 -1(2)
C53 C54 C55 C50 -1(2)
C51 C50 C55 C54 -0.5(18)
P2 C50 C55 C54 -172.6(10)
